data_4125937
loop_
_publ_author_name
'Marshall, Ross J.'
'Kalinovskyy, Yaroslav'
'Griffin, Sarah L.'
'Wilson, Claire'
'Blight, Barry A.'
'Forgan, Ross S.'

_publ_section_title
;
 Functional Versatility of a Series of Zr Metal-Organic Frameworks Probed
 by Solid-State Photoluminescence Spectroscopy.
;
_journal_issue 17
_journal_name_full 'Journal of the American Chemical Society'
_journal_page_first 6253
_journal_page_last 6260
_journal_paper_doi 10.1021/jacs.7b02184
_journal_volume 139
_journal_year 2017
_chemical_formula_moiety 'C156 H96 O32 Zr6'
_chemical_formula_sum 'C156 H96 O32 Zr6'
_chemical_formula_weight 3029.64
_space_group_crystal_system orthorhombic
_space_group_IT_number 74
_space_group_name_Hall '-I 2b 2'
_space_group_name_H-M_alt 'I m m a'
_symmetry_space_group_name_Hall '-I 2b 2'
_symmetry_space_group_name_H-M 'I m m a'
_atom_sites_solution_hydrogens geom
_atom_sites_solution_primary direct
_audit_creation_date 2016-10-31
_audit_creation_method
;
Olex2 1.2
(compiled 2016.09.09 svn.r3337 for OlexSys, GUI svn.r5227)
;
_cell_angle_alpha 90
_cell_angle_beta 90
_cell_angle_gamma 90
_cell_formula_units_Z 4
_cell_length_a 28.1510(2)
_cell_length_b 28.1718(3)
_cell_length_c 39.9493(4)
_cell_measurement_reflns_used 36359
_cell_measurement_temperature 99.9(4)
_cell_measurement_theta_max 73.8680
_cell_measurement_theta_min 1.9210
_cell_volume 31682.4(5)
_computing_cell_refinement 'CrysAlisPro 1.171.38.42t (Rigaku OD, 2015)'
_computing_data_collection 'CrysAlisPro 1.171.38.42t (Rigaku OD, 2015)'
_computing_data_reduction 'CrysAlisPro 1.171.38.42t (Rigaku OD, 2015)'
_computing_molecular_graphics 'Olex2 (Dolomanov et al., 2009)'
_computing_publication_material 'Olex2 (Dolomanov et al., 2009)'
_computing_structure_refinement 'ShelXL (Sheldrick, 2015)'
_computing_structure_solution 'ShelXT (Sheldrick, 2015)'
_diffrn_ambient_environment N~2~
_diffrn_ambient_temperature 99.9(4)
_diffrn_detector 'CCD plate'
_diffrn_detector_type 'Pilatus 200/300K'
_diffrn_measured_fraction_theta_full 1.000
_diffrn_measured_fraction_theta_max 0.999
_diffrn_measurement_details
;
List of Runs (angles in degrees, time in seconds):

  # Type    Start    End  Width  t~exp~   \w     \q     \k     \f   Frames
--------------------------------------------------------------------------
  1  \w    -59.00  33.00   1.00   10.00    --  -38.50  57.00  30.00   92
  2  \w    -94.00  -5.00   1.00   10.00    --  -38.50 125.00 120.00   89
  3  \w    -55.00  37.00   1.00   10.00    --  -38.50  38.00 -60.00   92
  4  \w    -59.00  38.00   1.00   10.00    --  -38.50  38.00-180.00   97
  5  \w     19.00 117.00   1.00   10.00    --   38.89  57.00  30.00   98
  6  \w     26.00  96.00   1.00   10.00    --   38.89-125.00 -30.00   70
  7  \w     93.00 121.00   1.00   10.00    --   38.89  77.00  90.00   28
  8  \w     10.00  86.00   1.00   10.00    --   38.89  77.00  90.00   76
  9  \w    141.00 178.00   1.00   40.00    --  109.04  25.00 -30.00   37
 10  \w     30.00 128.00   1.00   40.00    --  109.04 -38.00  30.00   98
 11  \w     37.00 140.00   1.00   40.00    --  109.04 -25.00  30.00  103
 12  \w     84.00 125.00   1.00   40.00    --  109.04  25.00 -30.00   41
 13  \w     31.00 126.00   1.00   40.00    --  109.04 -50.00-120.00   95
 14  \w     41.00 116.00   1.00   40.00    --  109.04-111.00  60.00   75
 15  \w     31.00  96.00   1.00   40.00    --  109.04 -50.00 150.00   65
 16  \w     37.00 116.00   1.00   40.00    --  109.04-111.00 -90.00   79
 17  \w     27.00  53.00   1.00   40.00    --  109.04 -77.00  60.00   26
 18  \w     80.00 166.00   1.00   40.00    --  109.04  25.00  60.00   86
 19  \w     69.00 141.00   1.00   40.00    --  109.04 -77.00  60.00   72
 20  \w     30.00 117.00   1.00   40.00    --  109.04 -63.00-120.00   87
 21  \w     35.00 140.00   1.00   40.00    --  109.04 -25.00 -90.00  105
 22  \w     32.00 178.00   1.00   40.00    --  109.04  12.00 -60.00  146
 23  \w     32.00 149.00   1.00   40.00    --  109.04 -91.00  60.00  117
;
_diffrn_measurement_device 'four-circle diffractometer'
_diffrn_measurement_device_type 'SuperNova, Dual, Cu at zero, Pilatus 200/300K'
_diffrn_measurement_method '\w scans'
_diffrn_orient_matrix_type 'CrysAlisPro convention (1999,Acta A55,543-557)'
_diffrn_orient_matrix_UB_11 -0.0541273000
_diffrn_orient_matrix_UB_12 0.0069307000
_diffrn_orient_matrix_UB_13 0.0028618000
_diffrn_orient_matrix_UB_21 -0.0079511500
_diffrn_orient_matrix_UB_22 -0.0501662500
_diffrn_orient_matrix_UB_23 -0.0143178500
_diffrn_orient_matrix_UB_31 0.0011661000
_diffrn_orient_matrix_UB_32 -0.0206465000
_diffrn_orient_matrix_UB_33 0.0356863000
_diffrn_radiation_monochromator mirror
_diffrn_radiation_probe x-ray
_diffrn_radiation_type CuK\a
_diffrn_radiation_wavelength 1.54184
_diffrn_reflns_av_R_equivalents 0.0654
_diffrn_reflns_av_unetI/netI 0.0359
_diffrn_reflns_Laue_measured_fraction_full 1.000
_diffrn_reflns_Laue_measured_fraction_max 0.999
_diffrn_reflns_limit_h_max 33
_diffrn_reflns_limit_h_min -33
_diffrn_reflns_limit_k_max 31
_diffrn_reflns_limit_k_min -33
_diffrn_reflns_limit_l_max 47
_diffrn_reflns_limit_l_min -37
_diffrn_reflns_number 122767
_diffrn_reflns_point_group_measured_fraction_full 1.000
_diffrn_reflns_point_group_measured_fraction_max 0.999
_diffrn_reflns_theta_full 66.601
_diffrn_reflns_theta_max 66.601
_diffrn_reflns_theta_min 1.919
_diffrn_source 'micro-focus sealed X-ray tube'
_diffrn_source_type 'SuperNova (Cu) X-ray Source'
_exptl_absorpt_coefficient_mu 1.838
_exptl_absorpt_correction_T_max 1.00000
_exptl_absorpt_correction_T_min 0.92023
_exptl_absorpt_correction_type multi-scan
_exptl_absorpt_process_details
;
CrysAlisPro 1.171.38.42t (Rigaku Oxford Diffraction, 2015)
Empirical absorption correction using spherical harmonics,
 implemented in SCALE3 ABSPACK scaling algorithm.
;
_exptl_crystal_colour colourless
_exptl_crystal_density_diffrn 0.635
_exptl_crystal_description lozenge
_exptl_crystal_F_000 6112
_exptl_crystal_size_max 0.07
_exptl_crystal_size_mid 0.042
_exptl_crystal_size_min 0.04
_refine_diff_density_max 1.788
_refine_diff_density_min -4.047
_refine_diff_density_rms 0.141
_refine_ls_extinction_method none
_refine_ls_goodness_of_fit_ref 1.048
_refine_ls_hydrogen_treatment constr
_refine_ls_matrix_type full
_refine_ls_number_parameters 475
_refine_ls_number_reflns 14629
_refine_ls_number_restraints 508
_refine_ls_restrained_S_all 1.044
_refine_ls_R_factor_all 0.0938
_refine_ls_R_factor_gt 0.0886
_refine_ls_shift/su_max 0.000
_refine_ls_shift/su_mean 0.000
_refine_ls_structure_factor_coef Fsqd
_refine_ls_weighting_details 'w=1/[\s^2^(Fo^2^)+(0.1665P)^2^+205.8700P] where P=(Fo^2^+2Fc^2^)/3'
_refine_ls_weighting_scheme calc
_refine_ls_wR_factor_gt 0.2499
_refine_ls_wR_factor_ref 0.2547
_reflns_Friedel_coverage 0.000
_reflns_number_gt 12990
_reflns_number_total 14629
_reflns_threshold_expression 'I > 2\s(I)'
_cod_data_source_file ja7b02184_si_012.cif
_cod_data_source_block Zr-L2
_cod_depositor_comments 'Adding full bibliography for 4125932--4125938.cif.'
_cod_original_cell_volume 31682.3(5)
_cod_database_code 4125937
_chemical_oxdiff_formula 'C H N O Zr'
_shelx_space_group_comment
;
The symmetry employed for this shelxl refinement is uniquely defined
by the following loop, which should always be used as a source of
symmetry information in preference to the above space-group names.
They are only intended as comments.
;
_reflns_odcompleteness_completeness 100.00
_reflns_odcompleteness_iscentric 1
_reflns_odcompleteness_theta 66.97
_olex2_refinement_description
;
1. Twinned data refinement
 Scales: 0.8433(17) 0.1567(17)
2. Fixed Uiso
 At 1.2 times of:
  All C(H) groups
 At 1.5 times of:
  All C(H,H,H) groups
3. Restrained distances
 C3-C2 = C7-C2 = C7-C6 = C5-C4 = C4-C3 = C6-C5 = C11-C10 = C15-C10 = C12-C11 =
 C15-C14 = C14-C13 = C13-C12 = C25-C20 = C25-C24 = C24-C23 = C23-C22 = C22-C21 =
  C21-C20 = C3A-C2A = C4A-C3A = C5A-C4A = C11A-C10A = C3B-C2B = C4B-C3B = C5B-
 C4B = C11B-C10B
 1.39 with sigma of 0.02
 C9B-C8B = C19-C18 = C9-C8 = C9A-C8A
 1.18 with sigma of 0.02
 C8-C5 = C9-C10 = C18-C13 = C20-C19 = C8B-C5B = C9B-C10B = C8A-C5A = C9A-C10A
 1.434 with sigma of 0.02
 C12B-C11B = C16-C12 = C17-C15 = C12A-C11A
 1.51 with sigma of 0.02
 C2A-C1A \\sim C2-C1 \\sim C2B-C1B
 with sigma of 0.02
 O10-C1B \\sim O5-C1 \\sim O6-C1 \\sim O9-C1A
 with sigma of 0.02
 C2-C6 \\sim C2-C4 \\sim C7-C5 \\sim C3-C5 \\sim C3-C7 \\sim C4-C6 \\sim
C10-C14 \\sim C10-C12 \\sim C11-C13 ~
 C13-C15 \\sim C11-C15 \\sim C12-C14 \\sim C20-C22 \\sim C21-C23 \\sim C22-C24
\\sim C23-C25 \\sim C24-C20
 \\sim C21-C25
 with sigma of 0.02
 C2A-C4A \\sim C3A-C5A \\sim C3A-C3A_$1 \\sim C4A-C4A_$1
 with sigma of 0.02
 C10A-C11A_$2 \\sim C11A_$1-C10A_$2
 with sigma of 0.02
 C11A-C11A_$1 \\sim C11A_$2-C11A_$3
 with sigma of 0.02
 C2B-C4B \\sim C3B-C5B \\sim C3B-C3B_$4 \\sim C4B-C4B_$4
 with sigma of 0.02
 C10B-C11B_$5 \\sim C11B-C10B_$6 \\sim C11B_$5-C11B_$6 \\sim C11B_$4-C11B
 with sigma of 0.02
4. Restrained planarity
 C10A, C11A, C12A, C11A_$1, C11A_$2, C10A_$2, C11A_$3
 with sigma of 0.1
 C12B_$4, C10B, C11B_$4, C11B_$6, C10B_$5, C11B_$5, C11B
 with sigma of 0.1
5. Uiso/Uaniso restraints and constraints
C1 \\sim C2 \\sim C3 \\sim C4 \\sim C5 \\sim C6 \\sim C7 \\sim C8 \\sim C9
\\sim C10 \\sim C11 \\sim C12 \\sim C13 \\sim C14 \\sim C15 \\sim C16 \\sim C17
\\sim C18 \\sim C19 \\sim C20 \\sim C21 \\sim C22 \\sim C23 \\sim C24 \\sim C25
\\sim C26 \\sim C1A \\sim C2A \\sim C3A \\sim C4A \\sim C5A \\sim C8A \\sim C9A
\\sim C10A \\sim C11A \\sim C12A \\sim C1B \\sim C2B \\sim C3B \\sim C4B \\sim
C5B \\sim C8B \\sim C9B \\sim C10B \\sim C11B \\sim C12B: within 2A with sigma
of 0.04 and sigma for terminal atoms of 0.08
6. Others
 Fixed Sof: C12A(0.5) H12A(0.5) H12B(0.5) H12C(0.5) C12B(0.5) H12D(0.5)
 H12E(0.5) H12F(0.5)
7.a Me refined with riding coordinates:
 C16(H16A,H16B,H16C), C17(H17A,H17B,H17C), C12A(H12A,H12B,H12C), C12B(H12D,
 H12E,H12F)
7.b Aromatic/amide H refined with riding coordinates:
 C3(H3), C4(H4), C6(H6), C7(H7), C11(H11), C14(H14), C21(H21), C22(H22),
 C24(H24), C25(H25), C3A(H3A), C4A(H4A), C3B(H3B), C4B(H4B)
;
_shelx_shelxl_version_number 2016/6
_olex2_submission_special_instructions 'No special instructions were received'
_oxdiff_exptl_absorpt_empirical_details
;
Empirical correction (ABSPACK) includes:
- Absorption correction using spherical harmonics
- Frame scaling
;
_oxdiff_exptl_absorpt_empirical_full_max 1.710
_oxdiff_exptl_absorpt_empirical_full_min 0.746

loop_
_space_group_symop_operation_xyz
'x, y, z'
'-x, -y+1/2, z'
'x, -y, -z'
'-x, y+1/2, -z'
'x+1/2, y+1/2, z+1/2'
'-x+1/2, -y+1, z+1/2'
'x+1/2, -y+1/2, -z+1/2'
'-x+1/2, y+1, -z+1/2'
'-x, -y, -z'
'x, y-1/2, -z'
'-x, y, z'
'x, -y-1/2, z'
'-x+1/2, -y+1/2, -z+1/2'
'x+1/2, y, -z+1/2'
'-x+1/2, y+1/2, z+1/2'
'x+1/2, -y, z+1/2'

loop_
_atom_site_label
_atom_site_type_symbol
_atom_site_fract_x
_atom_site_fract_y
_atom_site_fract_z
_atom_site_U_iso_or_equiv
_atom_site_adp_type
_atom_site_occupancy
_atom_site_site_symmetry_order
_atom_site_calc_flag
_atom_site_refinement_flags_posn
_atom_site_refinement_flags_adp
_atom_site_refinement_flags_occupancy
Zr1 Zr 0.000000 0.250000 0.20773(2) 0.0219(2) Uani 1 4 d S T P
Zr2 Zr 0.06215(2) 0.31187(2) 0.14609(2) 0.02101(16) Uani 1 1 d . . .
Zr3 Zr 0.000000 0.250000 0.08420(2) 0.0212(2) Uani 1 4 d S T P
O1 O 0.0640(3) 0.250000 0.1780(2) 0.066(3) Uani 1 2 d S T P
O2 O 0.000000 0.3064(3) 0.17440(18) 0.0486(19) Uani 1 2 d S T P
O3 O 0.0598(3) 0.250000 0.1164(2) 0.056(2) Uani 1 2 d S T P
O4 O 0.000000 0.3162(3) 0.11349(19) 0.052(2) Uani 1 2 d S T P
O5 O 0.09017(18) 0.33722(17) 0.19506(11) 0.0454(11) Uani 1 1 d D . .
O6 O 0.0507(2) 0.3007(2) 0.23394(10) 0.0460(11) Uani 1 1 d D . .
O7 O 0.45362(18) 0.70303(18) 0.55566(11) 0.0446(10) Uani 1 1 d . . .
O8 O 0.41049(19) 0.65865(19) 0.59833(11) 0.0478(11) Uani 1 1 d . . .
O9 O 0.13783(15) 0.29042(17) 0.14481(12) 0.0417(11) Uani 1 1 d D . .
O10 O 0.0417(2) 0.38784(16) 0.14783(14) 0.0552(14) Uani 1 1 d D . .
C1 C 0.0816(3) 0.3268(3) 0.22535(18) 0.065(2) Uani 1 1 d D U .
C2 C 0.1121(3) 0.3479(3) 0.25120(18) 0.068(2) Uani 1 1 d D U .
C3 C 0.1028(4) 0.3362(4) 0.2850(2) 0.095(4) Uani 1 1 d D U .
H3 H 0.078730 0.315097 0.290628 0.114 Uiso 1 1 calc R . .
C4 C 0.1311(5) 0.3575(6) 0.3097(2) 0.138(6) Uani 1 1 d D U .
H4 H 0.123559 0.353404 0.332141 0.165 Uiso 1 1 calc R . .
C5 C 0.1702(4) 0.3847(5) 0.3008(2) 0.106(4) Uani 1 1 d D U .
C6 C 0.1765(4) 0.3981(5) 0.2671(3) 0.118(5) Uani 1 1 d D U .
H6 H 0.198445 0.421379 0.261320 0.141 Uiso 1 1 calc R . .
C7 C 0.1496(4) 0.3758(5) 0.2426(2) 0.109(4) Uani 1 1 d D U .
H7 H 0.157189 0.380034 0.220172 0.131 Uiso 1 1 calc R . .
C8 C 0.1976(6) 0.4110(6) 0.3250(4) 0.138(6) Uani 1 1 d D U .
C9 C 0.2167(6) 0.4259(6) 0.3491(4) 0.140(6) Uani 1 1 d D U .
C10 C 0.2468(4) 0.4495(5) 0.3728(3) 0.116(5) Uani 1 1 d D U .
C11 C 0.2211(5) 0.4691(7) 0.3992(4) 0.175(8) Uani 1 1 d D U .
H11 H 0.189452 0.460759 0.402353 0.210 Uiso 1 1 calc R . .
C12 C 0.2430(5) 0.5015(8) 0.4208(4) 0.187(8) Uani 1 1 d D U .
C13 C 0.2921(5) 0.5043(6) 0.4209(4) 0.131(5) Uani 1 1 d D U .
C14 C 0.3178(5) 0.4841(6) 0.3955(4) 0.148(7) Uani 1 1 d D U .
H14 H 0.350438 0.489024 0.394536 0.178 Uiso 1 1 calc R . .
C15 C 0.2960(5) 0.4564(6) 0.3712(4) 0.154(6) Uani 1 1 d D U .
C16 C 0.2193(13) 0.5194(16) 0.4525(7) 0.38(2) Uani 1 1 d D U .
H16A H 0.185489 0.516222 0.450454 0.575 Uiso 1 1 calc R . .
H16B H 0.230215 0.501220 0.471302 0.575 Uiso 1 1 calc R . .
H16C H 0.227249 0.552249 0.455791 0.575 Uiso 1 1 calc R . .
C17 C 0.3222(8) 0.4241(8) 0.3481(5) 0.195(9) Uani 1 1 d D U .
H17A H 0.300063 0.408565 0.333468 0.293 Uiso 1 1 calc R . .
H17B H 0.344427 0.442124 0.335069 0.293 Uiso 1 1 calc R . .
H17C H 0.339010 0.400653 0.360956 0.293 Uiso 1 1 calc R . .
C18 C 0.3157(7) 0.5307(6) 0.4475(4) 0.158(7) Uani 1 1 d D U .
C19 C 0.3364(6) 0.5555(6) 0.4655(4) 0.143(6) Uani 1 1 d D U .
C20 C 0.3575(5) 0.5846(5) 0.4919(3) 0.110(4) Uani 1 1 d D U .
C21 C 0.3966(4) 0.6120(4) 0.4846(2) 0.098(4) Uani 1 1 d D U .
H21 H 0.409093 0.611395 0.463106 0.118 Uiso 1 1 calc R . .
C22 C 0.4177(4) 0.6403(3) 0.5087(2) 0.088(3) Uani 1 1 d D U .
H22 H 0.443787 0.659035 0.503332 0.105 Uiso 1 1 calc R . .
C23 C 0.3988(3) 0.6403(3) 0.5414(2) 0.068(2) Uani 1 1 d D U .
C24 C 0.3596(4) 0.6134(5) 0.5489(2) 0.100(4) Uani 1 1 d D U .
H24 H 0.345519 0.615604 0.569930 0.120 Uiso 1 1 calc R . .
C25 C 0.3407(5) 0.5826(6) 0.5246(3) 0.139(6) Uani 1 1 d D U .
H25 H 0.317167 0.560954 0.530326 0.167 Uiso 1 1 calc R . .
C26 C 0.4221(3) 0.6699(3) 0.56815(15) 0.0403(14) Uani 1 1 d . U .
C1A C 0.1572(3) 0.250000 0.1418(3) 0.043(2) Uani 1 2 d DS TU P
C2A C 0.2099(3) 0.250000 0.1379(3) 0.065(3) Uani 1 2 d DS TU P
C3A C 0.2342(3) 0.2929(3) 0.1346(3) 0.080(3) Uani 1 1 d D U .
H3A H 0.217652 0.321450 0.135664 0.096 Uiso 1 1 calc R . .
C4A C 0.2831(3) 0.2931(3) 0.1296(4) 0.107(4) Uani 1 1 d D U .
H4A H 0.299224 0.321806 0.127633 0.129 Uiso 1 1 calc R . .
C5A C 0.3082(4) 0.250000 0.1274(5) 0.104(6) Uani 1 2 d DS TU P
C8A C 0.3587(4) 0.250000 0.1218(6) 0.139(7) Uani 1 2 d DS TU P
C9A C 0.4006(4) 0.250000 0.1195(7) 0.142(8) Uani 1 2 d DS TU P
C10A C 0.4504(5) 0.250000 0.1187(6) 0.138(8) Uani 1 2 d DS TU P
C11A C 0.4734(6) 0.2919(7) 0.1212(5) 0.187(8) Uani 1 1 d D U .
C12A C 0.4610(15) 0.3430(9) 0.1234(9) 0.26(2) Uani 0.5 1 d D U .
H12A H 0.489587 0.361509 0.124871 0.383 Uiso 0.5 1 calc R . .
H12B H 0.443557 0.352175 0.103788 0.383 Uiso 0.5 1 calc R . .
H12C H 0.441914 0.348394 0.142922 0.383 Uiso 0.5 1 calc R . .
C1B C 0.000000 0.4074(4) 0.1483(4) 0.060(3) Uani 1 2 d DS TU P
C2B C 0.000000 0.4599(4) 0.1522(5) 0.095(5) Uani 1 2 d DS TU P
C3B C 0.0428(3) 0.4839(4) 0.1532(6) 0.166(7) Uani 1 1 d D U .
H3B H 0.071310 0.467260 0.153080 0.200 Uiso 1 1 calc R . .
C4B C 0.0427(3) 0.5338(4) 0.1546(7) 0.210(9) Uani 1 1 d D U .
H4B H 0.071039 0.550494 0.152955 0.253 Uiso 1 1 calc R . .
C5B C 0.000000 0.5580(5) 0.1584(11) 0.208(11) Uani 1 2 d DS TU P
C8B C 0.000000 0.6090(6) 0.1573(13) 0.265(14) Uani 1 2 d DS TU P
C9B C 0.000000 0.6492(7) 0.1665(15) 0.313(16) Uani 1 2 d DS TU P
C10B C 0.000000 0.7008(6) 0.1666(10) 0.339(17) Uani 1 2 d DS TU P
C11B C 0.0413(6) 0.7271(8) 0.1663(9) 0.405(19) Uani 1 1 d D U .
C12B C 0.0823(18) 0.6927(17) 0.1662(10) 0.49(4) Uani 0.5 1 d D U .
H12D H 0.070385 0.660768 0.166216 0.734 Uiso 0.5 1 calc R . .
H12E H 0.101289 0.697692 0.146527 0.734 Uiso 0.5 1 calc R . .
H12F H 0.101463 0.697692 0.185769 0.734 Uiso 0.5 1 calc R . .

loop_
_atom_site_aniso_label
_atom_site_aniso_U_11
_atom_site_aniso_U_22
_atom_site_aniso_U_33
_atom_site_aniso_U_23
_atom_site_aniso_U_13
_atom_site_aniso_U_12
Zr1 0.0225(5) 0.0296(5) 0.0135(4) 0.000 0.000 0.000
Zr2 0.0205(3) 0.0190(3) 0.0235(2) 0.00030(16) 0.00109(16) -0.00564(13)
Zr3 0.0284(5) 0.0257(5) 0.0095(4) 0.000 0.000 0.000
O1 0.112(7) 0.024(3) 0.062(5) 0.000 0.061(5) 0.000
O2 0.023(3) 0.079(5) 0.043(4) 0.034(4) 0.000 0.000
O3 0.089(6) 0.022(3) 0.055(4) 0.000 -0.047(4) 0.000
O4 0.030(3) 0.079(5) 0.046(4) -0.035(4) 0.000 0.000
O5 0.047(3) 0.044(3) 0.045(3) -0.016(2) -0.010(2) -0.017(2)
O6 0.054(3) 0.057(3) 0.027(2) -0.012(2) -0.009(2) 0.003(2)
O7 0.044(3) 0.045(3) 0.044(2) -0.012(2) -0.012(2) -0.016(2)
O8 0.053(3) 0.049(3) 0.042(2) -0.011(2) -0.018(2) -0.004(2)
O9 0.025(2) 0.047(3) 0.053(3) 0.004(2) 0.0006(19) -0.005(2)
O10 0.077(4) 0.025(2) 0.063(3) 0.001(2) -0.009(3) -0.004(2)
C1 0.072(6) 0.068(6) 0.056(5) -0.020(4) -0.034(5) 0.007(5)
C2 0.077(6) 0.079(6) 0.048(4) -0.016(4) -0.018(4) -0.017(5)
C3 0.117(9) 0.114(9) 0.055(5) -0.006(6) -0.025(6) -0.039(7)
C4 0.135(12) 0.196(15) 0.082(8) -0.020(9) -0.049(8) -0.036(11)
C5 0.112(9) 0.125(10) 0.080(7) -0.032(7) -0.035(7) -0.036(8)
C6 0.115(9) 0.138(11) 0.099(9) -0.004(8) -0.043(7) -0.059(9)
C7 0.113(9) 0.130(10) 0.084(7) -0.012(7) -0.034(7) -0.070(8)
C8 0.119(10) 0.164(13) 0.132(11) -0.076(10) -0.050(9) -0.019(10)
C9 0.145(12) 0.153(13) 0.121(11) -0.039(10) -0.069(10) -0.023(10)
C10 0.109(9) 0.131(10) 0.108(9) -0.052(8) -0.031(8) -0.021(8)
C11 0.171(16) 0.225(18) 0.129(12) -0.084(13) -0.013(12) -0.044(14)
C12 0.156(15) 0.272(19) 0.133(12) -0.083(13) -0.042(12) -0.054(14)
C13 0.141(12) 0.134(11) 0.120(10) -0.049(9) -0.047(10) -0.022(10)
C14 0.165(15) 0.162(14) 0.117(11) -0.048(10) -0.056(10) -0.021(12)
C15 0.159(14) 0.151(13) 0.152(13) -0.087(11) -0.042(11) -0.005(11)
C16 0.35(4) 0.51(5) 0.30(4) -0.10(4) 0.06(4) 0.04(4)
C17 0.23(2) 0.23(2) 0.130(14) -0.046(16) -0.001(16) -0.039(19)
C18 0.185(14) 0.144(12) 0.145(12) -0.064(10) -0.095(11) -0.014(11)
C19 0.167(14) 0.143(12) 0.121(11) -0.061(10) -0.043(10) -0.018(11)
C20 0.119(9) 0.118(9) 0.092(8) -0.041(7) -0.032(7) -0.029(8)
C21 0.128(10) 0.099(8) 0.068(6) -0.030(6) -0.033(6) -0.016(7)
C22 0.128(9) 0.073(6) 0.062(6) -0.029(5) -0.045(6) -0.010(6)
C23 0.064(5) 0.073(6) 0.069(5) -0.031(5) -0.005(4) -0.019(4)
C24 0.108(9) 0.109(9) 0.084(7) -0.028(7) -0.015(7) -0.047(7)
C25 0.132(11) 0.165(13) 0.121(10) -0.083(10) 0.002(9) -0.070(10)
C26 0.041(4) 0.049(4) 0.031(3) -0.003(3) 0.000(3) -0.021(3)
C1A 0.020(4) 0.060(6) 0.050(6) 0.000 0.005(4) 0.000
C2A 0.027(5) 0.084(9) 0.083(8) 0.000 0.005(5) 0.000
C3A 0.033(4) 0.100(7) 0.107(8) -0.008(6) 0.009(4) -0.009(5)
C4A 0.042(5) 0.133(11) 0.146(11) -0.001(9) 0.022(6) -0.016(6)
C5A 0.048(8) 0.135(14) 0.130(13) 0.000 0.033(9) 0.000
C8A 0.039(8) 0.23(2) 0.150(16) 0.000 0.006(9) 0.000
C9A 0.031(7) 0.22(2) 0.180(18) 0.000 0.012(10) 0.000
C10A 0.045(8) 0.20(2) 0.170(18) 0.000 -0.003(11) 0.000
C11A 0.085(11) 0.194(19) 0.28(2) 0.001(18) 0.018(14) -0.022(12)
C12A 0.17(4) 0.20(4) 0.40(6) 0.14(4) 0.08(4) -0.04(3)
C1B 0.059(7) 0.035(5) 0.087(9) 0.008(6) 0.000 0.000
C2B 0.085(10) 0.044(7) 0.156(15) 0.006(8) 0.000 0.000
C3B 0.143(12) 0.049(7) 0.31(2) -0.031(10) 0.003(14) -0.040(8)
C4B 0.184(17) 0.073(10) 0.37(2) -0.055(14) -0.003(18) -0.014(11)
C5B 0.17(2) 0.049(10) 0.41(3) 0.001(18) 0.000 0.000
C8B 0.22(3) 0.075(14) 0.50(4) 0.00(2) 0.000 0.000
C9B 0.26(3) 0.082(16) 0.60(4) -0.02(3) 0.000 0.000
C10B 0.28(3) 0.067(14) 0.67(4) -0.01(3) 0.000 0.000
C11B 0.39(4) 0.073(12) 0.76(5) 0.05(3) 0.00(3) -0.037(16)
C12B 0.50(8) 0.07(3) 0.89(9) -0.04(5) -0.03(8) 0.05(4)

loop_
_atom_type_symbol
_atom_type_description
_atom_type_scat_dispersion_real
_atom_type_scat_dispersion_imag
_atom_type_scat_source
C C 0.0181 0.0091 'International Tables Vol C Tables 4.2.6.8 and 6.1.1.4'
H H 0.0000 0.0000 'International Tables Vol C Tables 4.2.6.8 and 6.1.1.4'
O O 0.0492 0.0322 'International Tables Vol C Tables 4.2.6.8 and 6.1.1.4'
Zr Zr -0.1862 2.2449 'International Tables Vol C Tables 4.2.6.8 and 6.1.1.4'

loop_
_geom_angle_atom_site_label_1
_geom_angle_atom_site_label_2
_geom_angle_atom_site_label_3
_geom_angle
_geom_angle_site_symmetry_1
_geom_angle_site_symmetry_3
Zr2 Zr1 Zr2 90.16(2) 11 12_565
Zr2 Zr1 Zr2 60.222(18) 2 12_565
Zr2 Zr1 Zr2 59.970(18) . 12_565
Zr2 Zr1 Zr2 59.968(18) 2 11
Zr2 Zr1 Zr2 60.222(18) . 11
Zr2 Zr1 Zr2 90.17(2) . 2
O1 Zr1 Zr2 91.7(2) . 11
O1 Zr1 Zr2 91.7(2) 2 12_565
O1 Zr1 Zr2 36.15(15) . .
O1 Zr1 Zr2 36.15(15) . 12_565
O1 Zr1 Zr2 91.7(2) . 2
O1 Zr1 Zr2 36.15(15) 2 2
O1 Zr1 Zr2 36.15(15) 2 11
O1 Zr1 Zr2 91.7(2) 2 .
O1 Zr1 O1 113.2(5) . 2
O1 Zr1 O6 141.00(14) . 11
O1 Zr1 O6 74.3(2) . .
O1 Zr1 O6 141.00(14) 2 .
O1 Zr1 O6 141.00(14) . 2
O1 Zr1 O6 74.3(2) 2 2
O1 Zr1 O6 74.3(2) 2 11
O1 Zr1 O6 74.3(2) . 12_565
O1 Zr1 O6 141.00(14) 2 12_565
O2 Zr1 Zr2 86.0(2) 2 11
O2 Zr1 Zr2 33.22(10) 2 12_565
O2 Zr1 Zr2 86.0(2) . 2
O2 Zr1 Zr2 86.0(2) . 12_565
O2 Zr1 Zr2 33.22(10) . .
O2 Zr1 Zr2 86.0(2) 2 .
O2 Zr1 Zr2 33.22(10) . 11
O2 Zr1 Zr2 33.22(10) 2 2
O2 Zr1 O1 69.30(18) . 2
O2 Zr1 O1 69.30(18) . .
O2 Zr1 O1 69.30(18) 2 .
O2 Zr1 O1 69.30(18) 2 2
O2 Zr1 O2 100.1(5) 2 .
O2 Zr1 O6 141.00(14) 2 .
O2 Zr1 O6 79.3(2) 2 12_565
O2 Zr1 O6 79.3(2) . .
O2 Zr1 O6 79.3(2) 2 2
O2 Zr1 O6 79.3(2) . 11
O2 Zr1 O6 141.00(14) 2 11
O2 Zr1 O6 141.00(14) . 12_565
O2 Zr1 O6 141.00(14) . 2
O6 Zr1 Zr2 72.33(12) . .
O6 Zr1 Zr2 108.92(13) 12_565 .
O6 Zr1 Zr2 109.02(14) 12_565 2
O6 Zr1 Zr2 109.02(14) 11 .
O6 Zr1 Zr2 72.33(12) 2 2
O6 Zr1 Zr2 108.92(13) 11 2
O6 Zr1 Zr2 162.50(12) 12_565 11
O6 Zr1 Zr2 162.50(12) 11 12_565
O6 Zr1 Zr2 108.92(13) . 12_565
O6 Zr1 Zr2 162.50(12) . 2
O6 Zr1 Zr2 109.02(14) . 11
O6 Zr1 Zr2 72.33(12) 12_565 12_565
O6 Zr1 Zr2 162.50(12) 2 .
O6 Zr1 Zr2 108.92(13) 2 11
O6 Zr1 Zr2 72.33(12) 11 11
O6 Zr1 Zr2 109.02(14) 2 12_565
O6 Zr1 O6 77.8(3) 2 11
O6 Zr1 O6 125.2(2) 2 .
O6 Zr1 O6 77.7(3) 2 12_565
O6 Zr1 O6 77.7(3) 11 .
O6 Zr1 O6 77.8(3) 12_565 .
O6 Zr1 O6 125.2(2) 12_565 11
Zr1 Zr2 Zr2 59.889(9) . 11
Zr1 Zr2 Zr3 89.953(14) . .
Zr2 Zr2 Zr1 60.015(9) 12_565 .
Zr2 Zr2 Zr2 90.0 12_565 11
Zr2 Zr2 Zr3 60.083(9) 12_565 .
Zr3 Zr2 Zr2 59.957(9) . 11
O1 Zr2 Zr1 36.1(2) . .
O1 Zr2 Zr2 36.19(18) . 12_565
O1 Zr2 Zr2 91.4(2) . 11
O1 Zr2 Zr3 91.6(2) . .
O1 Zr2 O4 114.6(3) . .
O1 Zr2 O5 74.5(3) . .
O1 Zr2 O8 143.2(2) . 6_554
O1 Zr2 O9 76.7(3) . .
O1 Zr2 O10 140.1(2) . .
O2 Zr2 Zr1 32.93(17) . .
O2 Zr2 Zr2 33.12(16) . 11
O2 Zr2 Zr2 85.8(2) . 12_565
O2 Zr2 Zr3 85.8(2) . .
O2 Zr2 O1 69.0(3) . .
O2 Zr2 O3 102.6(3) . .
O2 Zr2 O4 69.9(2) . .
O2 Zr2 O5 81.1(2) . .
O2 Zr2 O8 141.6(2) . 6_554
O2 Zr2 O9 142.94(19) . .
O2 Zr2 O10 80.6(3) . .
O3 Zr2 Zr1 88.2(2) . .
O3 Zr2 Zr2 88.2(2) . 11
O3 Zr2 Zr2 34.32(17) . 12_565
O3 Zr2 Zr3 34.31(18) . .
O3 Zr2 O1 70.5(3) . .
O3 Zr2 O4 71.7(2) . .
O3 Zr2 O5 140.4(2) . .
O3 Zr2 O8 80.5(3) . 6_554
O3 Zr2 O9 78.0(3) . .
O3 Zr2 O10 143.8(2) . .
O4 Zr2 Zr1 92.7(2) . .
O4 Zr2 Zr2 93.2(2) . 12_565
O4 Zr2 Zr2 36.79(17) . 11
O4 Zr2 Zr3 37.37(18) . .
O4 Zr2 O5 142.1(2) . .
O4 Zr2 O8 75.2(2) . 6_554
O4 Zr2 O9 140.5(2) . .
O4 Zr2 O10 75.9(2) . .
O5 Zr2 Zr1 73.61(12) . .
O5 Zr2 Zr2 110.75(13) . 11
O5 Zr2 Zr2 108.71(13) . 12_565
O5 Zr2 Zr3 163.51(12) . .
O8 Zr2 Zr1 165.54(13) 6_554 .
O8 Zr2 Zr2 110.31(15) 6_554 11
O8 Zr2 Zr2 111.97(14) 6_554 12_565
O8 Zr2 Zr3 75.63(13) 6_554 .
O8 Zr2 O5 120.83(17) 6_554 .
O9 Zr2 Zr1 111.26(12) . .
O9 Zr2 Zr2 74.17(12) . 12_565
O9 Zr2 Zr2 164.11(12) . 11
O9 Zr2 Zr3 109.21(13) . .
O9 Zr2 O5 76.53(19) . .
O9 Zr2 O8 75.4(2) . 6_554
O9 Zr2 O10 120.91(17) . .
O10 Zr2 Zr1 109.27(15) . .
O10 Zr2 Zr2 74.96(15) . 11
O10 Zr2 Zr2 164.84(15) . 12_565
O10 Zr2 Zr3 111.94(14) . .
O10 Zr2 O5 75.8(2) . .
O10 Zr2 O8 75.9(2) . 6_554
Zr2 Zr3 Zr2 59.831(17) 11 2
Zr2 Zr3 Zr2 60.083(17) 11 .
Zr2 Zr3 Zr2 89.93(2) 2 .
Zr2 Zr3 Zr2 89.93(2) 11 12_565
Zr2 Zr3 Zr2 60.083(17) 12_565 2
Zr2 Zr3 Zr2 59.831(17) 12_565 .
O3 Zr3 Zr2 34.18(12) 2 2
O3 Zr3 Zr2 34.18(12) . .
O3 Zr3 Zr2 34.18(12) 2 11
O3 Zr3 Zr2 88.2(2) 2 .
O3 Zr3 Zr2 34.18(12) . 12_565
O3 Zr3 Zr2 88.2(2) . 11
O3 Zr3 Zr2 88.2(2) . 2
O3 Zr3 Zr2 88.2(2) 2 12_565
O3 Zr3 O3 105.3(5) 2 .
O3 Zr3 O4 71.20(16) 2 2
O3 Zr3 O4 71.19(16) . .
O3 Zr3 O4 71.20(16) . 2
O3 Zr3 O4 71.19(16) 2 .
O3 Zr3 O7 80.9(2) . 6_554
O3 Zr3 O7 142.48(15) . 5_444
O3 Zr3 O7 80.9(2) 2 5_444
O3 Zr3 O7 142.48(15) . 16_464
O3 Zr3 O7 80.9(2) . 15_544
O3 Zr3 O7 142.48(15) 2 6_554
O3 Zr3 O7 80.9(2) 2 16_464
O3 Zr3 O7 142.48(15) 2 15_544
O4 Zr3 Zr2 37.02(13) . 11
O4 Zr3 Zr2 37.02(13) 2 2
O4 Zr3 Zr2 37.02(13) 2 12_565
O4 Zr3 Zr2 37.02(13) . .
O4 Zr3 Zr2 92.7(2) . 2
O4 Zr3 Zr2 92.7(2) . 12_565
O4 Zr3 Zr2 92.7(2) 2 .
O4 Zr3 Zr2 92.7(2) 2 11
O4 Zr3 O4 115.8(5) 2 .
O7 Zr3 Zr2 76.55(13) 5_444 2
O7 Zr3 Zr2 111.89(14) 16_464 2
O7 Zr3 Zr2 111.53(14) 5_444 12_565
O7 Zr3 Zr2 166.47(13) 6_554 2
O7 Zr3 Zr2 111.89(14) 5_444 11
O7 Zr3 Zr2 111.53(14) 15_544 2
O7 Zr3 Zr2 111.89(14) 6_554 12_565
O7 Zr3 Zr2 111.89(14) 15_544 .
O7 Zr3 Zr2 111.53(14) 16_464 .
O7 Zr3 Zr2 111.53(14) 6_554 11
O7 Zr3 Zr2 166.47(13) 16_464 12_565
O7 Zr3 Zr2 166.47(13) 15_544 11
O7 Zr3 Zr2 76.55(13) 16_464 11
O7 Zr3 Zr2 76.55(13) 6_554 .
O7 Zr3 Zr2 166.47(13) 5_444 .
O7 Zr3 Zr2 76.55(13) 15_544 12_565
O7 Zr3 O4 76.3(2) 16_464 .
O7 Zr3 O4 142.36(15) 16_464 2
O7 Zr3 O4 76.3(2) 5_444 2
O7 Zr3 O4 142.36(15) 6_554 2
O7 Zr3 O4 76.3(2) 15_544 2
O7 Zr3 O4 142.36(15) 5_444 .
O7 Zr3 O4 142.36(16) 15_544 .
O7 Zr3 O4 76.3(2) 6_554 .
O7 Zr3 O7 117.0(3) 16_464 15_544
O7 Zr3 O7 73.6(3) 6_554 16_464
O7 Zr3 O7 117.0(3) 5_444 6_554
O7 Zr3 O7 74.7(3) 6_554 15_544
O7 Zr3 O7 74.7(3) 5_444 16_464
O7 Zr3 O7 73.6(3) 5_444 15_544
Zr1 O1 Zr2 107.7(3) . 12_565
Zr1 O1 Zr2 107.7(3) . .
Zr2 O1 Zr2 107.6(4) 12_565 .
Zr1 O2 Zr2 113.8(2) . .
Zr1 O2 Zr2 113.8(2) . 11
Zr2 O2 Zr2 113.8(3) . 11
Zr2 O3 Zr2 111.4(4) 12_565 .
Zr2 O3 Zr3 111.5(2) . .
Zr2 O3 Zr3 111.5(2) 12_565 .
Zr2 O4 Zr2 106.4(3) 11 .
Zr2 O4 Zr3 105.6(3) 11 .
Zr2 O4 Zr3 105.6(3) . .
C1 O5 Zr2 134.1(4) . .
C1 O6 Zr1 135.6(4) . .
C26 O7 Zr3 127.3(4) . 5
C26 O8 Zr2 128.7(4) . 6
C1A O9 Zr2 131.4(4) . .
C1B O10 Zr2 130.2(5) . .
O5 C1 C2 117.8(7) . .
O6 C1 O5 123.9(6) . .
O6 C1 C2 118.4(7) . .
C3 C2 C1 118.0(7) . .
C7 C2 C1 120.7(7) . .
C7 C2 C3 121.2(7) . .
C2 C3 H3 121.1 . .
C4 C3 C2 117.9(8) . .
C4 C3 H3 121.1 . .
C3 C4 H4 119.8 . .
C5 C4 C3 120.5(8) . .
C5 C4 H4 119.8 . .
C4 C5 C6 119.5(7) . .
C4 C5 C8 122.4(12) . .
C6 C5 C8 115.8(12) . .
C5 C6 H6 120.6 . .
C7 C6 C5 118.8(8) . .
C7 C6 H6 120.6 . .
C2 C7 C6 120.6(8) . .
C2 C7 H7 119.7 . .
C6 C7 H7 119.7 . .
C9 C8 C5 167(2) . .
C8 C9 C10 167(2) . .
C11 C10 C9 112.1(12) . .
C11 C10 C15 119.7(8) . .
C15 C10 C9 128.1(13) . .
C10 C11 H11 120.1 . .
C10 C11 C12 119.8(10) . .
C12 C11 H11 120.1 . .
C11 C12 C16 123(2) . .
C13 C12 C11 118.6(11) . .
C13 C12 C16 114.7(18) . .
C12 C13 C18 119.1(14) . .
C14 C13 C12 120.1(8) . .
C14 C13 C18 120.7(14) . .
C13 C14 H14 119.4 . .
C13 C14 C15 121.2(10) . .
C15 C14 H14 119.4 . .
C10 C15 C17 115.7(14) . .
C14 C15 C10 118.8(9) . .
C14 C15 C17 123.9(14) . .
C12 C16 H16A 109.5 . .
C12 C16 H16B 109.5 . .
C12 C16 H16C 109.5 . .
H16A C16 H16B 109.5 . .
H16A C16 H16C 109.5 . .
H16B C16 H16C 109.5 . .
C15 C17 H17A 109.5 . .
C15 C17 H17B 109.5 . .
C15 C17 H17C 109.5 . .
H17A C17 H17B 109.5 . .
H17A C17 H17C 109.5 . .
H17B C17 H17C 109.5 . .
C19 C18 C13 171(2) . .
C18 C19 C20 172(2) . .
C21 C20 C19 119.2(11) . .
C21 C20 C25 119.6(7) . .
C25 C20 C19 121.1(12) . .
C20 C21 H21 119.3 . .
C20 C21 C22 121.4(8) . .
C22 C21 H21 119.3 . .
C21 C22 H22 120.6 . .
C21 C22 C23 118.8(8) . .
C23 C22 H22 120.6 . .
C22 C23 C26 119.7(6) . .
C24 C23 C22 120.4(7) . .
C24 C23 C26 120.0(7) . .
C23 C24 H24 120.3 . .
C23 C24 C25 119.5(8) . .
C25 C24 H24 120.3 . .
C20 C25 C24 119.7(8) . .
C20 C25 H25 120.1 . .
C24 C25 H25 120.1 . .
O7 C26 C23 113.4(5) . .
O8 C26 O7 131.8(5) . .
O8 C26 C23 114.8(6) . .
O9 C1A O9 127.8(8) 12_565 .
O9 C1A C2A 116.0(4) . .
O9 C1A C2A 115.9(4) 12_565 .
C3A C2A C1A 119.8(4) . .
C3A C2A C1A 119.8(4) 12_565 .
C3A C2A C3A 120.1(9) . 12_565
C2A C3A H3A 119.9 . .
C4A C3A C2A 120.2(6) . .
C4A C3A H3A 119.9 . .
C3A C4A H4A 120.0 . .
C3A C4A C5A 120.1(6) . .
C5A C4A H4A 120.0 . .
C4A C5A C4A 119.3(9) 12_565 .
C4A C5A C8A 120.3(5) . .
C4A C5A C8A 120.3(5) 12_565 .
C9A C8A C5A 175(3) . .
C8A C9A C10A 177(3) . .
C11A C10A C9A 118.5(11) 12_565 .
C11A C10A C9A 118.5(11) . .
C11A C10A C11A 122(2) . 12_565
C10A C11A C11A 118.6(11) . 11_655
C10A C11A C12A 138(2) . .
C12A C11A C11A 103.6(18) . 11_655
C11A C12A H12A 109.5 . .
C11A C12A H12B 109.5 . .
C11A C12A H12C 109.5 . .
H12A C12A H12B 109.5 . .
H12A C12A H12C 109.5 . .
H12B C12A H12C 109.5 . .
O10 C1B O10 129.7(9) . 11
O10 C1B C2B 115.1(5) 11 .
O10 C1B C2B 115.1(5) . .
C3B C2B C1B 119.3(5) 11 .
C3B C2B C1B 119.3(5) . .
C3B C2B C3B 121.4(11) . 11
C2B C3B H3B 120.4 . .
C2B C3B C4B 119.2(7) . .
C4B C3B H3B 120.4 . .
C3B C4B H4B 120.1 . .
C5B C4B C3B 119.8(8) . .
C5B C4B H4B 120.1 . .
C4B C5B C4B 119.6(13) 11 .
C4B C5B C8B 119.2(9) . .
C4B C5B C8B 119.2(9) 11 .
C9B C8B C5B 160(5) . .
C8B C9B C10B 162(6) . .
C11B C10B C9B 122.5(11) 11 .
C11B C10B C9B 122.5(11) . .
C11B C10B C11B 115(2) . 11
C10B C11B C12B 108(3) . .
C11B C11B C10B 122.5(11) 12_575 .
C11B C11B C12B 130(2) 12_575 .
C11B C12B H12D 109.5 . .
C11B C12B H12E 109.5 . .
C11B C12B H12F 109.5 . .
H12D C12B H12E 109.5 . .
H12D C12B H12F 109.5 . .
H12E C12B H12F 109.5 . .

loop_
_geom_bond_atom_site_label_1
_geom_bond_atom_site_label_2
_geom_bond_distance
_geom_bond_site_symmetry_2
Zr1 Zr2 3.4873(6) .
Zr1 Zr2 3.4873(6) 2
Zr1 Zr2 3.4873(6) 12_565
Zr1 Zr2 3.4873(6) 11
Zr1 O1 2.159(7) .
Zr1 O1 2.159(7) 2
Zr1 O2 2.073(6) .
Zr1 O2 2.073(6) 2
Zr1 O6 2.274(5) 11
Zr1 O6 2.274(5) .
Zr1 O6 2.274(5) 2
Zr1 O6 2.274(5) 12_565
Zr2 Zr2 3.4857(8) 12_565
Zr2 Zr2 3.4990(8) 11
Zr2 Zr3 3.4947(6) .
Zr2 O1 2.159(5) .
Zr2 O2 2.089(4) .
Zr2 O3 2.110(4) .
Zr2 O4 2.185(5) .
Zr2 O5 2.227(4) .
Zr2 O8 2.219(4) 6_554
Zr2 O9 2.215(4) .
Zr2 O10 2.217(5) .
Zr3 O3 2.117(7) .
Zr3 O3 2.117(7) 2
Zr3 O4 2.203(7) 2
Zr3 O4 2.203(7) .
Zr3 O7 2.181(4) 16_464
Zr3 O7 2.181(4) 15_544
Zr3 O7 2.181(4) 5_444
Zr3 O7 2.181(4) 6_554
O5 C1 1.269(8) .
O6 C1 1.190(9) .
O7 C26 1.382(8) .
O8 C26 1.288(8) .
O9 C1A 1.268(6) .
O10 C1B 1.297(7) .
C1 C2 1.468(9) .
C2 C3 1.412(10) .
C2 C7 1.361(11) .
C3 H3 0.9300 .
C3 C4 1.403(11) .
C4 H4 0.9300 .
C4 C5 1.385(12) .
C5 C6 1.411(12) .
C5 C8 1.443(11) .
C6 H6 0.9300 .
C6 C7 1.386(10) .
C7 H7 0.9300 .
C8 C9 1.178(12) .
C9 C10 1.436(11) .
C10 C11 1.391(13) .
C10 C15 1.401(13) .
C11 H11 0.9300 .
C11 C12 1.400(13) .
C12 C13 1.385(14) .
C12 C16 1.517(17) .
C13 C14 1.370(13) .
C13 C18 1.458(11) .
C14 H14 0.9300 .
C14 C15 1.389(12) .
C15 C17 1.491(15) .
C16 H16A 0.9600 .
C16 H16B 0.9600 .
C16 H16C 0.9600 .
C17 H17A 0.9600 .
C17 H17B 0.9600 .
C17 H17C 0.9600 .
C18 C19 1.160(13) .
C19 C20 1.462(11) .
C20 C21 1.374(12) .
C20 C25 1.388(12) .
C21 H21 0.9300 .
C21 C22 1.382(10) .
C22 H22 0.9300 .
C22 C23 1.411(10) .
C23 C24 1.373(10) .
C23 C26 1.506(8) .
C24 H24 0.9300 .
C24 C25 1.408(10) .
C25 H25 0.9300 .
C1A C2A 1.492(10) .
C2A C3A 1.396(8) 12_565
C2A C3A 1.396(8) .
C3A H3A 0.9300 .
C3A C4A 1.390(11) .
C4A H4A 0.9300 .
C4A C5A 1.408(9) .
C5A C8A 1.441(13) .
C8A C9A 1.183(14) .
C9A C10A 1.402(15) .
C10A C11A 1.351(15) 12_565
C10A C11A 1.351(15) .
C11A C11A 1.50(3) 11_655
C11A C12A 1.483(19) .
C12A H12A 0.9600 .
C12A H12B 0.9600 .
C12A H12C 0.9600 .
C1B C2B 1.488(12) .
C2B C3B 1.381(10) 11
C2B C3B 1.381(10) .
C3B H3B 0.9300 .
C3B C4B 1.406(14) .
C4B H4B 0.9300 .
C4B C5B 1.389(12) .
C5B C8B 1.440(17) .
C8B C9B 1.190(18) .
C9B C10B 1.453(17) .
C10B C11B 1.379(15) 11
C10B C11B 1.379(15) .
C11B C11B 1.29(4) 12_575
C11B C12B 1.51(2) .
C12B H12D 0.9600 .
C12B H12E 0.9600 .
C12B H12F 0.9600 .

loop_
_geom_torsion_atom_site_label_1
_geom_torsion_atom_site_label_2
_geom_torsion_atom_site_label_3
_geom_torsion_atom_site_label_4
_geom_torsion
_geom_torsion_site_symmetry_1
_geom_torsion_site_symmetry_4
Zr1 O6 C1 O5 10.1(16) . .
Zr1 O6 C1 C2 -169.5(6) . .
Zr2 O5 C1 O6 -6.6(15) . .
Zr2 O5 C1 C2 173.0(6) . .
Zr2 O8 C26 O7 -0.8(13) 6 .
Zr2 O8 C26 C23 176.0(6) 6 .
Zr2 O9 C1A O9 -14.1(16) . 12_565
Zr2 O9 C1A C2A 173.0(7) . .
Zr2 O10 C1B O10 0(2) . 11
Zr2 O10 C1B C2B 175.5(10) . .
Zr3 O7 C26 O8 2.1(13) 5 .
Zr3 O7 C26 C23 -174.8(6) 5 .
O5 C1 C2 C3 -179.8(10) . .
O5 C1 C2 C7 -3.3(16) . .
O6 C1 C2 C3 -0.2(16) . .
O6 C1 C2 C7 176.3(11) . .
O9 C1A C2A C3A 6.1(17) 12_565 12_565
O9 C1A C2A C3A -179.8(11) 12_565 .
O9 C1A C2A C3A -6.1(17) . .
O9 C1A C2A C3A 179.8(11) . 12_565
O10 C1B C2B C3B 3(3) . .
O10 C1B C2B C3B -179.5(18) . 11
O10 C1B C2B C3B 179.5(18) 11 .
O10 C1B C2B C3B -3(3) 11 11
C1 C2 C3 C4 -178.3(13) . .
C1 C2 C7 C6 176.1(13) . .
C2 C3 C4 C5 -7(2) . .
C3 C2 C7 C6 -7(2) . .
C3 C4 C5 C6 12(3) . .
C3 C4 C5 C8 173.9(16) . .
C4 C5 C6 C7 -13(3) . .
C4 C5 C8 C9 25(10) . .
C5 C6 C7 C2 11(2) . .
C5 C8 C9 C10 161(6) . .
C6 C5 C8 C9 -172(8) . .
C7 C2 C3 C4 5(2) . .
C8 C5 C6 C7 -176.9(15) . .
C8 C9 C10 C11 137(9) . .
C8 C9 C10 C15 -40(10) . .
C9 C10 C11 C12 -167(2) . .
C9 C10 C15 C14 174.2(18) . .
C9 C10 C15 C17 -20(3) . .
C10 C11 C12 C13 -16(4) . .
C10 C11 C12 C16 -172(3) . .
C11 C10 C15 C14 -2(3) . .
C11 C10 C15 C17 164(2) . .
C11 C12 C13 C14 14(4) . .
C11 C12 C13 C18 -168(2) . .
C12 C13 C14 C15 -7(3) . .
C13 C14 C15 C10 0(3) . .
C13 C14 C15 C17 -164(2) . .
C15 C10 C11 C12 10(3) . .
C16 C12 C13 C14 172(3) . .
C16 C12 C13 C18 -10(4) . .
C18 C13 C14 C15 175.9(19) . .
C19 C20 C21 C22 179.5(14) . .
C19 C20 C25 C24 -175.5(17) . .
C20 C21 C22 C23 1.0(19) . .
C21 C20 C25 C24 9(3) . .
C21 C22 C23 C24 -1.5(18) . .
C21 C22 C23 C26 178.3(10) . .
C22 C23 C24 C25 6(2) . .
C22 C23 C26 O7 14.4(13) . .
C22 C23 C26 O8 -163.0(9) . .
C23 C24 C25 C20 -9(3) . .
C24 C23 C26 O7 -165.8(11) . .
C24 C23 C26 O8 16.7(15) . .
C25 C20 C21 C22 -5(2) . .
C26 C23 C24 C25 -174.1(13) . .
C1A C2A C3A C4A -177.4(12) . .
C2A C3A C4A C5A 1(2) . .
C3A C2A C3A C4A -3(2) 12_565 .
C3A C4A C5A C4A 2(3) . 12_565
C3A C4A C5A C8A 179.0(18) . .
C9A C10A C11A C11A 178.6(17) . 11_655
C9A C10A C11A C12A -3(2) . .
C11A C10A C11A C11A 10(2) 12_565 11_655
C11A C10A C11A C12A -171.9(19) 12_565 .
C1B C2B C3B C4B 176(2) . .
C2B C3B C4B C5B 7(5) . .
C3B C2B C3B C4B -2(4) 11 .
C3B C4B C5B C4B -12(7) . 11
C3B C4B C5B C8B -175(4) . .
C4B C5B C8B C9B -98(4) . .
C4B C5B C8B C9B 98(4) 11 .
C5B C8B C9B C10B 180.000(19) . .
C8B C9B C10B C11B 89(2) . 11
C8B C9B C10B C11B -89(2) . .
C9B C10B C11B C11B 180(3) . 12_575
C9B C10B C11B C12B 0(4) . .
C11B C10B C11B C11B 1(2) 11 12_575
C11B C10B C11B C12B -179.3(17) 11 .

loop_
_twin_individual_id
_twin_individual_mass_fraction_refined
1 0.8433(17)
2 0.1567(17)
